data_2015563
loop_
_publ_author_name
'Matos Gomes, E.'
'Rodrigues, V. H.'
'Costa, M.M.R.R.'
'Nogueira, E.'
'Belsley, M. S.'

_publ_section_title
;
 Supramolecular structure and second harmonic generation in strontium
 bis(hydrogen <small>L</small>-malate) hexahydrate
;
_journal_coeditor_code GZ3024
_journal_issue 9
_journal_name_full 'Acta Crystallographica Section C'
_journal_page_first m416
_journal_page_last m418
_journal_paper_doi 10.1107/S0108270106028046
_journal_volume 62
_journal_year 2006
_chemical_formula_iupac '[Sr (C4 H5 O5)2 (H2 O)4], 2H2 O1'
_chemical_formula_moiety 'C8 H10 O10 Sr, 6H2 O'
_chemical_formula_sum 'C8 H22 O16 Sr'
_chemical_formula_weight 461.88
_chemical_name_common 'strontium hydrogen l-malate hexahydrate'
_chemical_name_systematic
;
Strontium bis(hydrogen L-malate) hexahydrate
;
_space_group_IT_number 19
_symmetry_cell_setting orthorhombic
_symmetry_space_group_name_Hall 'P 2ac 2ab'
_symmetry_space_group_name_H-M 'P 21 21 21'
_atom_sites_solution_hydrogens geom
_atom_sites_solution_primary direct
_atom_sites_solution_secondary difmap
_audit_creation_method SHELXL-97
_cell_angle_alpha 90.00
_cell_angle_beta 90.00
_cell_angle_gamma 90.00
_cell_formula_units_Z 4
_cell_length_a 7.166(3)
_cell_length_b 15.365(5)
_cell_length_c 15.818(5)
_cell_measurement_reflns_used 25
_cell_measurement_temperature 292(2)
_cell_measurement_theta_max 15.08
_cell_measurement_theta_min 9.81
_cell_volume 1741.7(11)
_computing_cell_refinement 'CAD-4 Software'
_computing_data_collection 'CAD-4 Software (Enraf--Nonius, 1989)'
_computing_data_reduction 'PLATON (Spek, 2003)'
_computing_molecular_graphics 'ORTEPII (Johnson, 1976)'
_computing_publication_material SHELXL97
_computing_structure_refinement 'SHELXL97 (Sheldrick, 1997)'
_computing_structure_solution 'SHELXS97 (Sheldrick, 1997)'
_diffrn_ambient_temperature 292(2)
_diffrn_measured_fraction_theta_full 1.000
_diffrn_measured_fraction_theta_max 1.000
_diffrn_measurement_device_type 'Enraf--Nonius CAD-4'
_diffrn_measurement_method 'Profile data from \w--2\q'
_diffrn_radiation_monochromator graphite
_diffrn_radiation_source 'fine-focus sealed tube'
_diffrn_radiation_type MoK\a
_diffrn_radiation_wavelength 0.71073
_diffrn_reflns_av_R_equivalents 0.0108
_diffrn_reflns_av_sigmaI/netI 0.0303
_diffrn_reflns_limit_h_max 9
_diffrn_reflns_limit_h_min -5
_diffrn_reflns_limit_k_max 19
_diffrn_reflns_limit_k_min -3
_diffrn_reflns_limit_l_max 20
_diffrn_reflns_limit_l_min -3
_diffrn_reflns_number 2335
_diffrn_reflns_theta_full 27.47
_diffrn_reflns_theta_max 27.47
_diffrn_reflns_theta_min 2.58
_diffrn_standards_decay_% 10
_diffrn_standards_interval_time 180
_diffrn_standards_number 3
_exptl_absorpt_coefficient_mu 3.176
_exptl_absorpt_correction_T_max 0.7280
_exptl_absorpt_correction_T_min 0.5411
_exptl_absorpt_correction_type psi-scan
_exptl_absorpt_process_details '(North <i>et al.</i>,  1968)'
_exptl_crystal_colour 'clear colourless'
_exptl_crystal_density_diffrn 1.762
_exptl_crystal_density_method 'not measured'
_exptl_crystal_description block
_exptl_crystal_F_000 944
_exptl_crystal_size_max 0.2
_exptl_crystal_size_mid 0.2
_exptl_crystal_size_min 0.1
_refine_diff_density_max 0.312
_refine_diff_density_min -0.309
_refine_ls_abs_structure_details 'Flack H D (1983), Acta Cryst. A39, 876-881'
_refine_ls_abs_structure_Flack -0.006(7)
_refine_ls_extinction_coef 0.0064(6)
_refine_ls_extinction_expression Fc^*^=kFc[1+0.001xFc^2^\l^3^/sin(2\q)]^-1/4^
_refine_ls_extinction_method SHELXL
_refine_ls_goodness_of_fit_ref 0.998
_refine_ls_hydrogen_treatment mixed
_refine_ls_matrix_type full
_refine_ls_number_parameters 267
_refine_ls_number_reflns 2302
_refine_ls_number_restraints 18
_refine_ls_restrained_S_all 0.997
_refine_ls_R_factor_all 0.0435
_refine_ls_R_factor_gt 0.0212
_refine_ls_shift/su_max 0.001
_refine_ls_shift/su_mean 0.000
_refine_ls_structure_factor_coef Fsqd
_refine_ls_weighting_details 'calc w=1/[\s^2^(Fo^2^)+(0.0361P)^2^+0.2880P] where P=(Fo^2^+2Fc^2^)/3'
_refine_ls_weighting_scheme calc
_refine_ls_wR_factor_gt 0.0505
_refine_ls_wR_factor_ref 0.0546
_reflns_number_gt 1970
_reflns_number_total 2302
_reflns_threshold_expression I>2\s(I)
_cod_data_source_file gz3024.cif
_cod_data_source_block I
_cod_original_cell_volume 1741.5(10)
_cod_database_code 2015563
_cod_database_fobs_code 2015563

loop_
_symmetry_equiv_pos_as_xyz
'x, y, z'
'-x+1/2, -y, z+1/2'
'x+1/2, -y+1/2, -z'
'-x, y+1/2, -z+1/2'

loop_
_atom_site_type_symbol
_atom_site_label
_atom_site_fract_x
_atom_site_fract_y
_atom_site_fract_z
_atom_site_U_iso_or_equiv
_atom_site_adp_type
_atom_site_calc_flag
_atom_site_refinement_flags
_atom_site_occupancy
Sr Sr1 0.17929(4) 0.487504(17) 0.454593(18) 0.02066(9) Uani d . 1
O O11 -0.0256(4) 0.77582(15) 0.47487(14) 0.0355(6) Uani d . 1
O O12 0.0653(4) 0.64392(14) 0.43311(13) 0.0295(6) Uani d . 1
C C11 0.0049(5) 0.6965(2) 0.48796(19) 0.0225(7) Uani d . 1
C C12 -0.0419(5) 0.65847(19) 0.57499(19) 0.0229(7) Uani d . 1
H H12 -0.1774 0.6503 0.5785 0.027 Uiso calc R 1
O O13 0.0453(5) 0.57516(15) 0.58076(15) 0.0389(7) Uani d . 1
H H13 0.0056 0.5494 0.6224 0.058 Uiso calc R 1
C C13 0.0190(5) 0.7172(2) 0.6478(2) 0.0294(8) Uani d . 1
H H13A 0.1529 0.7259 0.6447 0.035 Uiso calc R 1
H H13B -0.0403 0.7736 0.6415 0.035 Uiso calc R 1
C C14 -0.0295(5) 0.6806(2) 0.73349(19) 0.0233(7) Uani d . 1
O O14 -0.1511(4) 0.62665(15) 0.74544(14) 0.0300(6) Uani d . 1
O O15 0.0743(4) 0.71376(17) 0.79374(14) 0.0366(6) Uani d . 1
H H15 0.0503 0.6895 0.8386 0.055 Uiso calc R 1
O O21 0.6964(3) 0.30787(14) 0.47166(14) 0.0267(5) Uani d . 1
O O22 0.4222(3) 0.36626(15) 0.43906(13) 0.0266(5) Uani d . 1
C C21 0.5545(5) 0.35260(19) 0.4888(2) 0.0189(6) Uani d . 1
C C22 0.5444(5) 0.3901(2) 0.57908(19) 0.0210(6) Uani d . 1
H H22 0.6608 0.4209 0.5919 0.025 Uiso calc R 1
O O23 0.3910(3) 0.44895(14) 0.58671(14) 0.0255(5) Uani d . 1
H H23 0.4267 0.4942 0.6089 0.038 Uiso calc R 1
C C23 0.5203(5) 0.3142(2) 0.6408(2) 0.0256(7) Uani d . 1
H H23A 0.4003 0.2868 0.6310 0.031 Uiso calc R 1
H H23B 0.6166 0.2712 0.6302 0.031 Uiso calc R 1
C C24 0.5318(5) 0.3435(2) 0.7318(2) 0.0246(7) Uani d . 1
O O24 0.6426(4) 0.39851(17) 0.75560(14) 0.0362(6) Uani d . 1
O O25 0.4156(4) 0.30338(17) 0.78112(14) 0.0380(7) Uani d . 1
H H25 0.4374 0.3164 0.8304 0.057 Uiso calc R 1
O O1 -0.1634(4) 0.47945(16) 0.38515(15) 0.0360(6) Uani d D 1
H H1A -0.144(6) 0.5219(17) 0.3420(16) 0.054 Uiso d D 1
H H1B -0.233(5) 0.4338(17) 0.359(2) 0.054 Uiso d D 1
O O2 0.0297(3) 0.35725(15) 0.53189(18) 0.0308(6) Uani d D 1
H H2A 0.107(4) 0.3068(15) 0.529(3) 0.046 Uiso d D 1
H H2B -0.088(3) 0.340(2) 0.510(2) 0.046 Uiso d D 1
O O3 0.2257(3) 0.48019(19) 0.29551(15) 0.0379(6) Uani d D 1
H H3A 0.316(4) 0.509(2) 0.2618(19) 0.057 Uiso d D 1
H H3B 0.148(5) 0.448(2) 0.2576(18) 0.057 Uiso d D 1
O O4 0.4821(4) 0.57286(17) 0.43342(19) 0.0399(7) Uani d D 1
H H4A 0.492(5) 0.6271(15) 0.461(3) 0.060 Uiso d D 1
H H4B 0.603(3) 0.549(2) 0.430(3) 0.060 Uiso d D 1
O O5 0.4996(4) 0.60119(17) 0.66365(17) 0.0361(6) Uani d D 1
H H5A 0.623(3) 0.603(2) 0.685(2) 0.054 Uiso d D 1
H H5B 0.486(5) 0.6515(17) 0.629(2) 0.054 Uiso d D 1
O O6 -0.0003(4) 0.44181(16) 0.69520(16) 0.0360(6) Uani d D 1
H H6A 0.030(5) 0.400(2) 0.654(2) 0.054 Uiso d D 1
H H6B -0.108(4) 0.423(2) 0.724(2) 0.054 Uiso d D 1

loop_
_atom_site_aniso_label
_atom_site_aniso_U_11
_atom_site_aniso_U_22
_atom_site_aniso_U_33
_atom_site_aniso_U_12
_atom_site_aniso_U_13
_atom_site_aniso_U_23
Sr1 0.02321(13) 0.01952(13) 0.01926(12) 0.00273(12) -0.00014(13) -0.00002(11)
O11 0.0607(17) 0.0223(11) 0.0235(12) 0.0087(12) 0.0028(12) 0.0037(9)
O12 0.0495(16) 0.0232(11) 0.0158(11) 0.0062(11) 0.0030(11) 0.0000(8)
C11 0.0287(18) 0.0237(16) 0.0150(13) 0.0015(14) -0.0025(14) 0.0022(12)
C12 0.0296(18) 0.0206(15) 0.0184(14) 0.0052(14) 0.0059(14) 0.0007(11)
O13 0.072(2) 0.0224(11) 0.0228(12) 0.0135(13) 0.0118(14) 0.0047(9)
C13 0.045(2) 0.0251(16) 0.0185(15) -0.0018(16) 0.0034(16) 0.0019(13)
C14 0.0327(18) 0.0198(15) 0.0175(15) 0.0021(14) 0.0000(14) 0.0004(12)
O14 0.0330(15) 0.0327(12) 0.0243(11) -0.0052(11) -0.0026(11) 0.0045(9)
O15 0.0510(17) 0.0429(15) 0.0159(11) -0.0151(14) -0.0049(12) 0.0063(10)
O21 0.0235(11) 0.0276(11) 0.0291(12) 0.0042(10) 0.0012(11) -0.0045(9)
O22 0.0311(13) 0.0328(12) 0.0159(11) 0.0070(10) -0.0020(10) -0.0034(9)
C21 0.0218(16) 0.0175(14) 0.0173(14) -0.0039(13) 0.0022(13) 0.0025(12)
C22 0.0223(16) 0.0208(15) 0.0200(14) 0.0009(13) -0.0020(13) -0.0019(12)
O23 0.0300(12) 0.0240(11) 0.0224(11) 0.0068(10) -0.0060(10) -0.0065(9)
C23 0.038(2) 0.0221(15) 0.0173(14) 0.0000(15) -0.0035(15) -0.0007(12)
C24 0.0290(18) 0.0244(16) 0.0205(15) 0.0043(15) -0.0038(14) 0.0004(12)
O24 0.0346(15) 0.0470(15) 0.0269(12) -0.0112(12) 0.0023(11) -0.0112(11)
O25 0.0597(18) 0.0377(14) 0.0165(11) -0.0171(14) 0.0025(13) -0.0024(10)
O1 0.0364(13) 0.0391(13) 0.0326(12) -0.0111(14) -0.0041(12) 0.0103(11)
O2 0.0241(12) 0.0252(12) 0.0432(16) -0.0020(10) -0.0043(12) -0.0003(11)
O3 0.0333(15) 0.0573(17) 0.0232(11) -0.0073(14) -0.0002(10) -0.0007(12)
O4 0.0360(15) 0.0302(13) 0.0536(18) -0.0086(12) 0.0060(14) -0.0080(12)
O5 0.0359(15) 0.0324(13) 0.0398(16) -0.0083(12) -0.0062(12) 0.0031(11)
O6 0.0397(16) 0.0365(14) 0.0318(13) -0.0049(13) 0.0064(12) -0.0035(11)

loop_
_atom_type_symbol
_atom_type_description
_atom_type_scat_dispersion_real
_atom_type_scat_dispersion_imag
_atom_type_scat_source
C C 0.0033 0.0016 'International Tables Vol C Tables 4.2.6.8 and 6.1.1.4'
H H 0.0000 0.0000 'International Tables Vol C Tables 4.2.6.8 and 6.1.1.4'
Sr Sr -1.5307 3.2498 'International Tables Vol C Tables 4.2.6.8 and 6.1.1.4'
O O 0.0106 0.0060 'International Tables Vol C Tables 4.2.6.8 and 6.1.1.4'

loop_
_geom_angle_atom_site_label_1
_geom_angle_atom_site_label_2
_geom_angle_atom_site_label_3
_geom_angle
_geom_angle_publ_flag
O3 Sr1 O4 77.41(8) ?
O3 Sr1 O12 87.24(8) ?
O4 Sr1 O12 76.82(9) ?
O3 Sr1 O22 77.52(8) ?
O4 Sr1 O22 77.52(9) ?
O12 Sr1 O22 152.45(9) ?
O3 Sr1 O2 119.32(9) ?
O4 Sr1 O2 144.37(9) ?
O12 Sr1 O2 131.20(8) ?
O22 Sr1 O2 76.32(8) ?
O3 Sr1 O1 73.34(8) ?
O4 Sr1 O1 138.06(8) ?
O12 Sr1 O1 72.43(8) ?
O22 Sr1 O1 123.16(8) ?
O2 Sr1 O1 77.21(8) ?
C11 O12 Sr1 128.22(19) ?
O11 C11 O12 124.6(3) yes
O11 C11 C12 118.7(3) ?
O12 C11 C12 116.7(3) ?
O13 C12 C13 110.9(3) ?
O13 C12 C11 107.7(3) yes
C13 C12 C11 112.9(3) ?
O13 C12 H12 108.4 ?
C13 C12 H12 108.4 ?
C11 C12 H12 108.4 ?
C12 O13 H13 109.5 ?
C14 C13 C12 113.0(3) ?
C14 C13 H13A 109.0 ?
C12 C13 H13A 109.0 ?
C14 C13 H13B 109.0 ?
C12 C13 H13B 109.0 ?
H13A C13 H13B 107.8 ?
O14 C14 O15 123.9(3) yes
O14 C14 C13 124.0(3) ?
O15 C14 C13 112.1(3) ?
C14 O15 H15 109.5 ?
C21 O22 Sr1 125.25(19) ?
O22 C21 O21 124.7(3) yes
O22 C21 C22 119.0(3) ?
O21 C21 C22 116.3(3) ?
O23 C22 C23 110.0(3) ?
O23 C22 C21 110.6(2) yes
C23 C22 C21 108.1(2) ?
O23 C22 H22 109.4 ?
C23 C22 H22 109.4 ?
C21 C22 H22 109.4 ?
C22 O23 H23 109.5 ?
C24 C23 C22 112.0(3) ?
C24 C23 H23A 109.2 ?
C22 C23 H23A 109.2 ?
C24 C23 H23B 109.2 ?
C22 C23 H23B 109.2 ?
H23A C23 H23B 107.9 ?
O24 C24 O25 124.2(3) yes
O24 C24 C23 122.4(3) ?
O25 C24 C23 113.4(3) ?
C24 O25 H25 109.5 ?
Sr1 O1 H1A 97(3) ?
Sr1 O1 H1B 133(2) ?
H1A O1 H1B 106(3) ?
Sr1 O2 H2A 112(2) ?
Sr1 O2 H2B 114(2) ?
H2A O2 H2B 106(3) ?
Sr1 O3 H3A 129(2) ?
Sr1 O3 H3B 125(2) ?
H3A O3 H3B 106.5(15) ?
Sr1 O4 H4A 117(2) ?
Sr1 O4 H4B 126(2) ?
H4A O4 H4B 107.7(15) ?
H5A O5 H5B 105.8(15) ?
H6A O6 H6B 108.1(15) ?

loop_
_geom_bond_atom_site_label_1
_geom_bond_atom_site_label_2
_geom_bond_distance
_geom_bond_publ_flag
Sr1 O3 2.541(2) yes
Sr1 O4 2.557(3) yes
Sr1 O12 2.561(2) yes
Sr1 O22 2.561(2) yes
Sr1 O2 2.579(3) yes
Sr1 O1 2.693(3) yes
Sr1 O13 2.592(2) yes
Sr1 O23 2.650(2) yes
O11 C11 1.256(4) yes
O12 C11 1.262(4) yes
C11 C12 1.532(4) yes
C12 O13 1.427(4) yes
C12 C13 1.527(4) yes
C12 H12 0.9800 ?
O13 H13 0.8200 ?
C13 C14 1.508(4) yes
C13 H13A 0.9700 ?
C13 H13B 0.9700 ?
C14 O14 1.217(4) yes
C14 O15 1.312(4) yes
O15 H15 0.8200 ?
O21 C21 1.257(4) yes
O22 C21 1.250(4) yes
C21 C22 1.541(4) yes
C22 O23 1.428(4) yes
C22 C23 1.530(4) yes
C22 H22 0.9800 ?
O23 H23 0.8200 ?
C23 C24 1.511(4) yes
C23 H23A 0.9700 ?
C23 H23B 0.9700 ?
C24 O24 1.219(4) yes
C24 O25 1.297(4) yes
O25 H25 0.8200 ?
O1 H1A 0.95(3) ?
O1 H1B 0.96(3) ?
O2 H2A 0.95(3) ?
O2 H2B 0.953(10) ?
O3 H3A 0.95(3) ?
O3 H3B 0.96(3) ?
O4 H4A 0.94(3) ?
O4 H4B 0.945(10) ?
O5 H5A 0.949(10) ?
O5 H5B 0.95(3) ?
O6 H6A 0.94(3) ?
O6 H6B 0.94(3) ?

loop_
_geom_hbond_atom_site_label_D
_geom_hbond_atom_site_label_H
_geom_hbond_atom_site_label_A
_geom_hbond_site_symmetry_A
_geom_hbond_distance_DH
_geom_hbond_distance_HA
_geom_hbond_distance_DA
_geom_hbond_angle_DHA
O13 H13 O6 . 0.82 2.01 2.753(3) 149.7
O13 H13 O14 . 0.82 2.54 3.065(3) 122.9
O15 H15 O22 2_565 0.82 1.82 2.607(3) 161.7
O23 H23 O5 . 0.82 1.93 2.749(3) 177.3
O25 H25 O12 2_565 0.82 1.74 2.541(3) 166.9
O1 H1A O24 2_564 0.95(3) 1.83(3) 2.782(3) 172(4)
O1 H1B O14 2_464 0.96(3) 2.19(2) 3.051(3) 150(3)
O2 H2A O21 3_456 0.95(3) 1.875(15) 2.805(3) 164(3)
O2 H2B O21 1_455 0.953(10) 1.729(11) 2.681(3) 179(4)
O3 H3A O6 2_564 0.95(3) 1.85(3) 2.797(4) 176(4)
O3 H3B O5 2_564 0.96(3) 1.97(3) 2.919(4) 170(3)
O4 H4A O11 3_566 0.94(3) 1.81(3) 2.741(4) 169(4)
O4 H4B O1 1_655 0.945(10) 2.105(16) 3.016(4) 161(4)
O5 H5A O14 1_655 0.949(10) 1.913(14) 2.845(4) 167(4)
O5 H5B O11 3_566 0.95(3) 1.985(18) 2.899(3) 160(4)
O6 H6A O2 . 0.94(3) 2.03(2) 2.900(4) 152(4)
O6 H6B O24 1_455 0.94(3) 1.893(16) 2.812(4) 164(4)

loop_
_geom_torsion_atom_site_label_1
_geom_torsion_atom_site_label_2
_geom_torsion_atom_site_label_3
_geom_torsion_atom_site_label_4
_geom_torsion
_geom_torsion_publ_flag
O3 Sr1 O12 C11 177.6(3) ?
O4 Sr1 O12 C11 -104.7(3) ?
O22 Sr1 O12 C11 -126.5(3) ?
O2 Sr1 O12 C11 50.0(3) ?
O1 Sr1 O12 C11 104.2(3) ?
Sr1 O12 C11 O11 170.2(3) ?
Sr1 O12 C11 C12 -12.7(4) ?
O11 C11 C12 O13 -166.2(3) yes
O12 C11 C12 O13 16.5(4) ?
O11 C11 C12 C13 -43.4(5) yes
O12 C11 C12 C13 139.3(3) ?
O13 C12 C13 C14 -59.9(4) ?
C11 C12 C13 C14 179.1(3) yes
C12 C13 C14 O14 -21.8(5) yes
C12 C13 C14 O15 158.3(3) ?
O3 Sr1 O22 C21 143.6(3) ?
O4 Sr1 O22 C21 63.9(2) ?
O12 Sr1 O22 C21 85.6(3) ?
O2 Sr1 O22 C21 -91.7(2) ?
O1 Sr1 O22 C21 -156.1(2) ?
Sr1 O22 C21 O21 -162.3(2) ?
Sr1 O22 C21 C22 19.7(4) ?
O22 C21 C22 O23 -9.8(4) ?
O21 C21 C22 O23 172.0(3) yes
O22 C21 C22 C23 110.7(3) ?
O21 C21 C22 C23 -67.5(4) yes
O23 C22 C23 C24 -65.9(4) ?
C21 C22 C23 C24 173.2(3) yes
C22 C23 C24 O24 -39.3(5) yes
C22 C23 C24 O25 141.9(3) ?
